data_7233786
loop_
_publ_author_name
'Jia-Ling Liao'
'Yun Chi'
'Yu-De Su'
'Hao-Xiang Huang'
'Chih-Hao Chang'
'Shih-Hung Liu'
'Gene-Hsiang Lee'
'Pi-Tai Chou'

_publ_section_title
;
 Os(II) metal phosphors bearing tridentate 2,6-di(pyrazol-3-yl)pyridine
 chelate: synthetic design, characterization and application in OLED
 fabrication
;
_journal_name_full 'Journal of Materials Chemistry C'
_journal_page_first 6269
_journal_page_last 6282
_journal_paper_doi 10.1039/C4TC00865K
_journal_volume 2
_journal_year 2014
_chemical_formula_sum 'C64 H50 F12 N16 O7 Os2'
_chemical_formula_weight 1763.60
_space_group_IT_number 2
_space_group_name_Hall '-P 1'
_space_group_name_H-M_alt 'P -1'
_symmetry_cell_setting triclinic
_symmetry_space_group_name_H-M 'P -1'
_atom_sites_solution_hydrogens geom
_atom_sites_solution_primary direct
_atom_sites_solution_secondary difmap
_cell_angle_alpha 71.3583(10)
_cell_angle_beta 75.9862(10)
_cell_angle_gamma 72.9983(10)
_cell_formula_units_Z 2
_cell_length_a 10.9693(5)
_cell_length_b 16.5070(7)
_cell_length_c 20.1948(9)
_cell_measurement_reflns_used 7798
_cell_measurement_temperature 150(2)
_cell_measurement_theta_max 24.63
_cell_measurement_theta_min 2.21
_cell_volume 3268.5(3)
_computing_cell_refinement 'Bruker SAINT'
_computing_data_collection 'Bruker SMART'
_computing_data_reduction 'Bruker SAINT'
_computing_molecular_graphics 'Bruker SHELXTL'
_computing_publication_material 'Bruker SHELXTL'
_computing_structure_refinement 'SHELXL-97 (Sheldrick, 1997)'
_computing_structure_solution 'SHELXS-97 (Sheldrick, 1990)'
_diffrn_ambient_temperature 150(2)
_diffrn_measured_fraction_theta_full 0.998
_diffrn_measured_fraction_theta_max 0.998
_diffrn_measurement_device_type 'BRUKER SMART APEXCCD area detector'
_diffrn_measurement_method 'omega scans'
_diffrn_radiation_monochromator graphite
_diffrn_radiation_source 'fine-focus sealed tube'
_diffrn_radiation_type MoK\a
_diffrn_radiation_wavelength 0.71073
_diffrn_reflns_av_R_equivalents 0.0481
_diffrn_reflns_av_sigmaI/netI 0.0574
_diffrn_reflns_limit_h_max 14
_diffrn_reflns_limit_h_min -14
_diffrn_reflns_limit_k_max 21
_diffrn_reflns_limit_k_min -21
_diffrn_reflns_limit_l_max 26
_diffrn_reflns_limit_l_min -26
_diffrn_reflns_number 42575
_diffrn_reflns_theta_full 27.50
_diffrn_reflns_theta_max 27.50
_diffrn_reflns_theta_min 1.08
_exptl_absorpt_coefficient_mu 3.985
_exptl_absorpt_correction_T_max 0.6683
_exptl_absorpt_correction_T_min 0.2986
_exptl_absorpt_correction_type multi-scan
_exptl_crystal_colour red
_exptl_crystal_density_diffrn 1.792
_exptl_crystal_density_meas ?
_exptl_crystal_density_method 'not measured'
_exptl_crystal_description block
_exptl_crystal_F_000 1724
_exptl_crystal_size_max 0.40
_exptl_crystal_size_mid 0.16
_exptl_crystal_size_min 0.11
_refine_diff_density_max 1.374
_refine_diff_density_min -0.913
_refine_diff_density_rms 0.137
_refine_ls_extinction_method none
_refine_ls_goodness_of_fit_ref 1.033
_refine_ls_hydrogen_treatment constr
_refine_ls_matrix_type full
_refine_ls_number_parameters 933
_refine_ls_number_reflns 14979
_refine_ls_number_restraints 36
_refine_ls_restrained_S_all 1.042
_refine_ls_R_factor_all 0.0490
_refine_ls_R_factor_gt 0.0373
_refine_ls_shift/su_max 0.016
_refine_ls_shift/su_mean 0.000
_refine_ls_structure_factor_coef Fsqd
_refine_ls_weighting_details 'calc w=1/[\s^2^(Fo^2^)+(0.0247P)^2^+7.0789P] where P=(Fo^2^+2Fc^2^)/3'
_refine_ls_weighting_scheme calc
_refine_ls_wR_factor_gt 0.0753
_refine_ls_wR_factor_ref 0.0831
_reflns_number_gt 12419
_reflns_number_total 14979
_reflns_threshold_expression >2sigma(I)
_cod_data_source_file 1000004.cif
_cod_data_source_block PCOD1000004
_cod_depositor_comments
;
The following automatic conversions were performed:

data item '_symmetry_cell_setting' value 'Triclinic' was changed to
'triclinic' in accordance with the built-in table derived from the
CIF Core dictionary named 'cif_core.dic' version 2.4.5 last updated
on 2014-11-21.

data item '_exptl_crystal_density_meas' value 'not_measured' was
changed to '?' -- the value is perceived as not measured.

Automatic conversion script
Id: cif_fix_values 6909 2019-04-08 15:41:33Z antanas 
;
_cod_original_sg_symbol_H-M P-1
_cod_database_code 7233786

loop_
_symmetry_equiv_pos_as_xyz
'x, y, z'
'-x, -y, -z'

loop_
_atom_site_label
_atom_site_type_symbol
_atom_site_fract_x
_atom_site_fract_y
_atom_site_fract_z
_atom_site_U_iso_or_equiv
_atom_site_adp_type
_atom_site_occupancy
_atom_site_symmetry_multiplicity
_atom_site_calc_flag
_atom_site_refinement_flags
_atom_site_disorder_assembly
_atom_site_disorder_group
Os1 Os 0.014713(17) 0.729368(12) 0.491739(9) 0.01602(5) Uani 1 1 d . . .
N1 N -0.1696(4) 0.8109(3) 0.5192(2) 0.0207(9) Uani 1 1 d . . .
N2 N 0.0596(4) 0.8065(2) 0.5435(2) 0.0171(8) Uani 1 1 d . . .
N3 N 0.3877(4) 0.7350(3) 0.5072(3) 0.0299(10) Uani 1 1 d . . .
N4 N -0.0292(4) 0.5951(3) 0.6428(2) 0.0207(9) Uani 1 1 d . . .
N5 N -0.0411(4) 0.6277(3) 0.5740(2) 0.0191(8) Uani 1 1 d . . .
N6 N -0.0667(4) 0.6746(3) 0.4425(2) 0.0182(8) Uani 1 1 d . . .
N7 N 0.0272(4) 0.8127(3) 0.3901(2) 0.0201(9) Uani 1 1 d . . .
N8 N 0.0826(4) 0.8803(3) 0.3553(2) 0.0227(9) Uani 1 1 d . . .
C1 C 0.1774(5) 0.6635(3) 0.4651(3) 0.0199(10) Uani 1 1 d . . .
C2 C -0.2825(5) 0.8048(3) 0.5094(3) 0.0268(11) Uani 1 1 d . . .
H2 H -0.2827 0.7609 0.4884 0.032 Uiso 1 1 calc R . .
C3 C -0.3983(5) 0.8594(4) 0.5286(3) 0.0321(13) Uani 1 1 d . . .
H3 H -0.4773 0.8528 0.5219 0.039 Uiso 1 1 calc R . .
C4 C -0.3973(5) 0.9238(4) 0.5577(3) 0.0328(13) Uani 1 1 d . . .
H4 H -0.4760 0.9625 0.5712 0.039 Uiso 1 1 calc R . .
C5 C -0.2823(5) 0.9321(3) 0.5674(3) 0.0276(12) Uani 1 1 d . . .
H5 H -0.2806 0.9766 0.5873 0.033 Uiso 1 1 calc R . .
C6 C -0.1683(5) 0.8745(3) 0.5474(3) 0.0217(10) Uani 1 1 d . . .
C7 C -0.0397(5) 0.8753(3) 0.5577(2) 0.0200(10) Uani 1 1 d . . .
C8 C -0.0218(5) 0.9402(3) 0.5814(3) 0.0243(11) Uani 1 1 d . . .
H8 H -0.0931 0.9864 0.5910 0.029 Uiso 1 1 calc R . .
C9 C 0.0989(5) 0.9380(3) 0.5910(3) 0.0246(11) Uani 1 1 d . . .
H9 H 0.1134 0.9836 0.6051 0.030 Uiso 1 1 calc R . .
C10 C 0.1984(5) 0.8676(3) 0.5797(3) 0.0232(11) Uani 1 1 d . . .
H10 H 0.2825 0.8640 0.5869 0.028 Uiso 1 1 calc R . .
C11 C 0.1767(5) 0.8018(3) 0.5580(2) 0.0195(10) Uani 1 1 d . . .
C12 C 0.2819(5) 0.7223(3) 0.5544(3) 0.0222(11) Uani 1 1 d . . .
C13 C 0.2718(5) 0.6412(3) 0.6016(3) 0.0271(12) Uani 1 1 d . . .
H13 H 0.1946 0.6346 0.6343 0.032 Uiso 1 1 calc R . .
C14 C 0.3759(5) 0.5711(4) 0.6000(3) 0.0335(13) Uani 1 1 d . . .
H14 H 0.3727 0.5153 0.6325 0.040 Uiso 1 1 calc R . .
C15 C 0.4853(5) 0.5824(4) 0.5505(3) 0.0367(14) Uani 1 1 d . . .
H15 H 0.5580 0.5345 0.5480 0.044 Uiso 1 1 calc R . .
C16 C 0.4871(5) 0.6646(4) 0.5048(3) 0.0332(13) Uani 1 1 d . . .
H16 H 0.5618 0.6718 0.4702 0.040 Uiso 1 1 calc R . .
C17 C -0.0910(5) 0.4759(3) 0.7423(3) 0.0268(11) Uani 1 1 d . . .
C18 C -0.0886(5) 0.5273(3) 0.6673(3) 0.0234(11) Uani 1 1 d . . .
C19 C -0.1371(5) 0.5147(3) 0.6153(3) 0.0225(11) Uani 1 1 d . . .
H19 H -0.1822 0.4717 0.6194 0.027 Uiso 1 1 calc R . .
C20 C -0.1042(4) 0.5798(3) 0.5556(3) 0.0192(10) Uani 1 1 d . . .
C21 C -0.1206(4) 0.6058(3) 0.4816(3) 0.0197(10) Uani 1 1 d . . .
C22 C -0.1833(5) 0.5710(3) 0.4488(3) 0.0253(11) Uani 1 1 d . . .
H22 H -0.2189 0.5217 0.4748 0.030 Uiso 1 1 calc R . .
C23 C -0.1930(5) 0.6089(4) 0.3782(3) 0.0287(12) Uani 1 1 d . . .
H23 H -0.2343 0.5849 0.3552 0.034 Uiso 1 1 calc R . .
C24 C -0.1432(5) 0.6820(3) 0.3404(3) 0.0260(11) Uani 1 1 d . . .
H24 H -0.1528 0.7093 0.2922 0.031 Uiso 1 1 calc R . .
C25 C -0.0798(5) 0.7141(3) 0.3736(3) 0.0228(11) Uani 1 1 d . . .
C26 C -0.0210(5) 0.7899(3) 0.3439(3) 0.0217(10) Uani 1 1 d . . .
C27 C 0.0026(5) 0.8455(3) 0.2771(3) 0.0253(11) Uani 1 1 d . . .
H27 H -0.0199 0.8459 0.2344 0.030 Uiso 1 1 calc R . .
C28 C 0.0671(5) 0.9005(3) 0.2870(3) 0.0267(11) Uani 1 1 d . . .
C29 C 0.1241(7) 0.9704(4) 0.2334(3) 0.0388(15) Uani 1 1 d . . .
O1 O 0.2751(3) 0.6229(2) 0.44369(19) 0.0282(8) Uani 1 1 d . . .
F1 F 0.0247(3) 0.4475(2) 0.76229(16) 0.0399(8) Uani 1 1 d . . .
F2 F -0.1364(4) 0.4045(2) 0.75519(18) 0.0474(9) Uani 1 1 d . . .
F3 F -0.1663(3) 0.5208(2) 0.78818(16) 0.0413(8) Uani 1 1 d . . .
F4 F 0.2473(4) 0.9414(3) 0.2074(2) 0.0795(15) Uani 1 1 d . . .
F5 F 0.0634(5) 1.0047(3) 0.1778(2) 0.0746(14) Uani 1 1 d . . .
F6 F 0.1226(4) 1.0353(2) 0.25852(19) 0.0567(11) Uani 1 1 d . . .
Os2 Os 0.302743(17) 1.269010(12) 0.077363(9) 0.01596(5) Uani 1 1 d . . .
N9 N 0.1906(4) 1.4013(3) 0.0575(2) 0.0206(9) Uani 1 1 d . . .
N10 N 0.4262(4) 1.3366(3) -0.0045(2) 0.0184(8) Uani 1 1 d . . .
N11 N 0.6949(4) 1.1658(3) 0.0010(3) 0.0336(11) Uani 1 1 d . . .
N12 N 0.4479(4) 1.3130(3) 0.1755(2) 0.0239(9) Uani 1 1 d . . .
N13 N 0.3480(4) 1.2910(2) 0.1630(2) 0.0185(8) Uani 1 1 d . . .
N14 N 0.1566(4) 1.2352(2) 0.1550(2) 0.0165(8) Uani 1 1 d . A .
N15 N 0.1919(4) 1.2381(3) 0.0226(2) 0.0198(9) Uani 1 1 d . . .
N16 N 0.2031(4) 1.2301(3) -0.0428(2) 0.0220(9) Uani 1 1 d . . .
C30 C 0.4063(5) 1.1561(3) 0.0968(3) 0.0199(10) Uani 1 1 d . . .
C31 C 0.0698(5) 1.4294(3) 0.0899(3) 0.0246(11) Uani 1 1 d . . .
H31 H 0.0241 1.3869 0.1204 0.030 Uiso 1 1 calc R . .
C32 C 0.0096(5) 1.5174(4) 0.0806(3) 0.0290(12) Uani 1 1 d . . .
H32 H -0.0757 1.5350 0.1043 0.035 Uiso 1 1 calc R . .
C33 C 0.0749(6) 1.5785(3) 0.0368(3) 0.0317(13) Uani 1 1 d . . .
H33 H 0.0361 1.6395 0.0302 0.038 Uiso 1 1 calc R . .
C34 C 0.1978(6) 1.5511(3) 0.0023(3) 0.0302(12) Uani 1 1 d . . .
H34 H 0.2436 1.5931 -0.0290 0.036 Uiso 1 1 calc R . .
C35 C 0.2544(5) 1.4620(3) 0.0132(3) 0.0239(11) Uani 1 1 d . . .
C36 C 0.3844(5) 1.4264(3) -0.0213(3) 0.0227(11) Uani 1 1 d . . .
C37 C 0.4602(5) 1.4812(4) -0.0688(3) 0.0312(13) Uani 1 1 d . . .
H37 H 0.4278 1.5432 -0.0799 0.037 Uiso 1 1 calc R . .
C38 C 0.5823(6) 1.4458(4) -0.0998(3) 0.0352(14) Uani 1 1 d . . .
H38 H 0.6366 1.4825 -0.1310 0.042 Uiso 1 1 calc R . .
C39 C 0.6232(5) 1.3556(4) -0.0843(3) 0.0315(13) Uani 1 1 d . . .
H39 H 0.7067 1.3293 -0.1052 0.038 Uiso 1 1 calc R . .
C40 C 0.5433(5) 1.3025(3) -0.0381(3) 0.0241(11) Uani 1 1 d . . .
C41 C 0.5890(5) 1.2063(3) -0.0294(3) 0.0260(11) Uani 1 1 d . . .
C42 C 0.5299(5) 1.1646(4) -0.0582(3) 0.0287(12) Uani 1 1 d . . .
H42 H 0.4544 1.1953 -0.0788 0.034 Uiso 1 1 calc R . .
C43 C 0.5843(6) 1.0770(4) -0.0561(3) 0.0370(14) Uani 1 1 d . . .
H43 H 0.5475 1.0467 -0.0761 0.044 Uiso 1 1 calc R . .
C44 C 0.6922(6) 1.0345(4) -0.0248(3) 0.0431(16) Uani 1 1 d . . .
H44 H 0.7311 0.9744 -0.0227 0.052 Uiso 1 1 calc R . .
C45 C 0.7431(6) 1.0811(4) 0.0038(4) 0.0433(16) Uani 1 1 d . . .
H45 H 0.8163 1.0508 0.0266 0.052 Uiso 1 1 calc R . .
C46 C 0.5105(6) 1.3321(5) 0.2763(4) 0.0457(17) Uani 1 1 d . . .
C47 C 0.4208(5) 1.3099(3) 0.2450(3) 0.0257(11) Uani 1 1 d . A .
C48 C 0.3056(5) 1.2863(3) 0.2778(3) 0.0233(11) Uani 1 1 d . . .
H48 H 0.2660 1.2798 0.3259 0.028 Uiso 1 1 calc R A .
C49 C 0.2619(5) 1.2744(3) 0.2241(3) 0.0218(10) Uani 1 1 d . A .
C50 C 0.1478(5) 1.2507(3) 0.2181(2) 0.0197(10) Uani 1 1 d . . .
C51 C 0.0332(5) 1.2505(3) 0.2663(3) 0.0267(11) Uani 1 1 d . A .
H51 H 0.0256 1.2604 0.3111 0.032 Uiso 1 1 calc R . .
C52 C -0.0696(5) 1.2354(3) 0.2471(3) 0.0274(12) Uani 1 1 d . . .
H52 H -0.1489 1.2361 0.2793 0.033 Uiso 1 1 calc R A .
C53 C -0.0607(5) 1.2193(3) 0.1831(3) 0.0254(11) Uani 1 1 d . A .
H53 H -0.1317 1.2083 0.1710 0.030 Uiso 1 1 calc R . .
C54 C 0.0558(4) 1.2198(3) 0.1367(2) 0.0193(10) Uani 1 1 d . . .
C55 C 0.0833(5) 1.2127(3) 0.0646(2) 0.0195(10) Uani 1 1 d . A .
C56 C 0.0229(5) 1.1871(3) 0.0243(3) 0.0214(10) Uani 1 1 d . . .
H56 H -0.0540 1.1663 0.0382 0.026 Uiso 1 1 calc R A .
C57 C 0.1022(5) 1.1994(3) -0.0415(3) 0.0224(11) Uani 1 1 d . A .
C58 C 0.0841(6) 1.1841(4) -0.1057(3) 0.0334(13) Uani 1 1 d . . .
O2 O 0.4670(4) 1.0850(2) 0.1145(2) 0.0334(9) Uani 1 1 d . . .
F7 F 0.6257(7) 1.3355(7) 0.2364(4) 0.073(2) Uani 0.623(4) 1 d PU A 1
F8 F 0.4704(7) 1.4195(5) 0.2788(4) 0.072(2) Uani 0.623(4) 1 d PU A 1
F9 F 0.5197(10) 1.2899(6) 0.3416(5) 0.083(3) Uani 0.623(4) 1 d PU A 1
F10 F 0.0484(10) 1.1082(5) -0.0932(6) 0.066(3) Uani 0.623(4) 1 d PU A 1
F11 F 0.1858(9) 1.1838(7) -0.1564(4) 0.076(3) Uani 0.623(4) 1 d PU A 1
F12 F -0.0127(8) 1.2465(5) -0.1371(4) 0.071(2) Uani 0.623(4) 1 d PU A 1
F7' F 0.6073(11) 1.2565(10) 0.2969(8) 0.073(2) Uani 0.377(4) 1 d P A 2
F8' F 0.5686(15) 1.3878(9) 0.2380(9) 0.072(2) Uani 0.377(4) 1 d P A 2
F9' F 0.4547(16) 1.3441(11) 0.3395(8) 0.083(3) Uani 0.377(4) 1 d P A 2
F10' F -0.0058(18) 1.1449(10) -0.0954(10) 0.066(3) Uani 0.377(4) 1 d P A 2
F11' F 0.1899(16) 1.1258(11) -0.1306(7) 0.076(3) Uani 0.377(4) 1 d P A 2
F12' F 0.0829(15) 1.2494(9) -0.1605(7) 0.071(2) Uani 0.377(4) 1 d P A 2
O3 O 0.6899(5) 1.0012(4) 0.3558(3) 0.0792(18) Uani 1 1 d . . .
C59 C 0.6679(7) 1.0073(6) 0.2998(4) 0.058(2) Uani 1 1 d . . .
C60 C 0.6132(14) 0.9410(10) 0.2916(7) 0.175(7) Uani 1 1 d . . .
H60A H 0.5242 0.9674 0.2828 0.262 Uiso 1 1 calc R . .
H60B H 0.6137 0.8924 0.3349 0.262 Uiso 1 1 calc R . .
H60C H 0.6651 0.9186 0.2515 0.262 Uiso 1 1 calc R . .
C61 C 0.7060(18) 1.0673(9) 0.2355(7) 0.198(9) Uani 1 1 d . . .
H61A H 0.7667 1.0958 0.2427 0.297 Uiso 1 1 calc R . .
H61B H 0.6298 1.1119 0.2199 0.297 Uiso 1 1 calc R . .
H61C H 0.7480 1.0357 0.1992 0.297 Uiso 1 1 calc R . .
O4 O 0.4299(7) 1.3657(5) -0.2928(5) 0.133(3) Uani 1 1 d . . .
C62 C 0.5107(10) 1.3101(7) -0.2724(4) 0.073(3) Uani 1 1 d . . .
C63 C 0.4920(13) 1.2171(8) -0.2595(7) 0.142(5) Uani 1 1 d . . .
H63A H 0.5434 1.1925 -0.2985 0.212 Uiso 1 1 calc R . .
H63B H 0.4005 1.2201 -0.2569 0.212 Uiso 1 1 calc R . .
H63C H 0.5203 1.1796 -0.2148 0.212 Uiso 1 1 calc R . .
C64 C 0.6355(11) 1.3045(10) -0.2613(6) 0.146(6) Uani 1 1 d . . .
H64A H 0.6469 1.3638 -0.2692 0.219 Uiso 1 1 calc R . .
H64B H 0.7005 1.2754 -0.2944 0.219 Uiso 1 1 calc R . .
H64C H 0.6457 1.2705 -0.2125 0.219 Uiso 1 1 calc R . .
O5 O 0.3207(4) 0.8906(3) 0.3899(2) 0.0416(10) Uani 1 1 d . . .
H5A H 0.2476 0.8889 0.3843 0.062 Uiso 1 1 d R . .
H5B H 0.3513 0.8471 0.4212 0.062 Uiso 1 1 d R . .
O6 O 0.7029(3) 1.2705(3) 0.0937(2) 0.0344(9) Uani 1 1 d . . .
H6A H 0.7056 1.2366 0.0691 0.052 Uiso 1 1 d R . .
H6B H 0.6355 1.2740 0.1240 0.052 Uiso 1 1 d R . .
O7 O 0.2947(9) 1.3838(6) -0.1419(5) 0.164(4) Uani 1 1 d . . .
H7A H 0.3526 1.3756 -0.1862 0.247 Uiso 1 1 d R . .
H7B H 0.2726 1.3307 -0.1226 0.247 Uiso 1 1 d R . .

loop_
_atom_site_aniso_label
_atom_site_aniso_U_11
_atom_site_aniso_U_22
_atom_site_aniso_U_33
_atom_site_aniso_U_23
_atom_site_aniso_U_13
_atom_site_aniso_U_12
Os1 0.01693(10) 0.01539(10) 0.01609(10) -0.00592(7) -0.00134(7) -0.00357(7)
N1 0.015(2) 0.022(2) 0.022(2) -0.0049(17) -0.0012(16) -0.0040(17)
N2 0.0157(19) 0.017(2) 0.016(2) -0.0044(16) 0.0010(15) -0.0032(16)
N3 0.023(2) 0.030(3) 0.042(3) -0.016(2) -0.002(2) -0.009(2)
N4 0.018(2) 0.021(2) 0.020(2) -0.0071(17) -0.0004(17) -0.0009(17)
N5 0.021(2) 0.017(2) 0.019(2) -0.0050(16) -0.0028(17) -0.0038(17)
N6 0.0164(19) 0.020(2) 0.020(2) -0.0107(17) -0.0011(16) -0.0031(16)
N7 0.024(2) 0.017(2) 0.018(2) -0.0043(16) -0.0041(17) -0.0030(17)
N8 0.028(2) 0.017(2) 0.020(2) -0.0054(17) -0.0014(18) -0.0038(18)
C1 0.024(3) 0.020(2) 0.021(3) -0.009(2) -0.002(2) -0.009(2)
C2 0.025(3) 0.028(3) 0.031(3) -0.013(2) -0.006(2) -0.005(2)
C3 0.021(3) 0.031(3) 0.043(3) -0.009(3) -0.006(2) -0.003(2)
C4 0.022(3) 0.031(3) 0.040(3) -0.012(3) -0.001(2) 0.003(2)
C5 0.027(3) 0.020(3) 0.033(3) -0.011(2) -0.004(2) 0.003(2)
C6 0.027(3) 0.016(2) 0.018(2) -0.0030(19) -0.001(2) -0.005(2)
C7 0.024(3) 0.016(2) 0.017(2) -0.0026(19) -0.006(2) -0.002(2)
C8 0.031(3) 0.016(2) 0.024(3) -0.009(2) -0.002(2) -0.001(2)
C9 0.033(3) 0.020(3) 0.025(3) -0.011(2) -0.006(2) -0.007(2)
C10 0.027(3) 0.024(3) 0.023(3) -0.010(2) -0.004(2) -0.009(2)
C11 0.021(2) 0.017(2) 0.017(2) -0.0036(19) 0.0011(19) -0.0039(19)
C12 0.019(2) 0.027(3) 0.026(3) -0.012(2) -0.007(2) -0.005(2)
C13 0.025(3) 0.026(3) 0.033(3) -0.009(2) -0.009(2) -0.005(2)
C14 0.037(3) 0.018(3) 0.049(4) -0.009(2) -0.018(3) -0.002(2)
C15 0.024(3) 0.028(3) 0.066(4) -0.026(3) -0.011(3) 0.001(2)
C16 0.019(3) 0.034(3) 0.051(4) -0.020(3) -0.002(2) -0.005(2)
C17 0.025(3) 0.024(3) 0.026(3) -0.004(2) 0.000(2) -0.006(2)
C18 0.023(3) 0.023(3) 0.022(3) -0.005(2) 0.003(2) -0.007(2)
C19 0.022(2) 0.019(2) 0.023(3) -0.005(2) 0.003(2) -0.006(2)
C20 0.019(2) 0.015(2) 0.023(3) -0.008(2) -0.005(2) 0.0011(19)
C21 0.015(2) 0.020(2) 0.023(3) -0.010(2) 0.0029(19) -0.0033(19)
C22 0.022(3) 0.022(3) 0.032(3) -0.012(2) 0.000(2) -0.005(2)
C23 0.025(3) 0.033(3) 0.033(3) -0.016(2) -0.006(2) -0.006(2)
C24 0.030(3) 0.031(3) 0.021(3) -0.010(2) -0.010(2) -0.004(2)
C25 0.023(3) 0.022(3) 0.021(3) -0.006(2) -0.004(2) -0.002(2)
C26 0.025(3) 0.024(3) 0.019(3) -0.010(2) -0.004(2) -0.005(2)
C27 0.038(3) 0.027(3) 0.011(2) -0.007(2) -0.005(2) -0.006(2)
C28 0.035(3) 0.020(3) 0.021(3) -0.004(2) 0.000(2) -0.005(2)
C29 0.060(4) 0.029(3) 0.023(3) -0.001(2) -0.002(3) -0.014(3)
O1 0.0239(19) 0.028(2) 0.034(2) -0.0171(17) -0.0024(16) -0.0012(16)
F1 0.0381(19) 0.048(2) 0.0280(18) -0.0062(15) -0.0097(15) -0.0024(16)
F2 0.073(3) 0.038(2) 0.034(2) 0.0053(16) -0.0093(18) -0.0325(19)
F3 0.048(2) 0.041(2) 0.0214(17) -0.0069(15) 0.0090(15) -0.0034(16)
F4 0.076(3) 0.057(3) 0.072(3) -0.006(2) 0.041(2) -0.020(2)
F5 0.129(4) 0.063(3) 0.037(2) 0.022(2) -0.036(3) -0.050(3)
F6 0.101(3) 0.036(2) 0.037(2) -0.0068(17) 0.004(2) -0.037(2)
Os2 0.01742(10) 0.01550(10) 0.01515(10) -0.00433(7) -0.00177(7) -0.00462(7)
N9 0.027(2) 0.018(2) 0.018(2) -0.0043(17) -0.0057(17) -0.0054(17)
N10 0.021(2) 0.018(2) 0.018(2) -0.0036(16) -0.0056(17) -0.0073(17)
N11 0.024(2) 0.029(3) 0.047(3) -0.012(2) -0.005(2) -0.003(2)
N12 0.023(2) 0.026(2) 0.029(2) -0.0104(19) -0.0089(18) -0.0075(18)
N13 0.019(2) 0.017(2) 0.021(2) -0.0067(17) -0.0047(17) -0.0031(16)
N14 0.0153(19) 0.017(2) 0.016(2) -0.0027(16) -0.0028(15) -0.0038(16)
N15 0.024(2) 0.020(2) 0.014(2) -0.0042(16) -0.0018(17) -0.0061(17)
N16 0.026(2) 0.022(2) 0.019(2) -0.0060(17) -0.0032(17) -0.0054(18)
C30 0.021(2) 0.021(3) 0.019(2) -0.007(2) 0.001(2) -0.008(2)
C31 0.028(3) 0.026(3) 0.020(3) -0.008(2) -0.008(2) -0.001(2)
C32 0.025(3) 0.031(3) 0.025(3) -0.008(2) -0.009(2) 0.006(2)
C33 0.042(3) 0.018(3) 0.037(3) -0.011(2) -0.018(3) 0.004(2)
C34 0.046(3) 0.020(3) 0.026(3) 0.001(2) -0.013(3) -0.012(2)
C35 0.033(3) 0.020(3) 0.023(3) -0.006(2) -0.012(2) -0.008(2)
C36 0.031(3) 0.020(3) 0.022(3) -0.006(2) -0.009(2) -0.008(2)
C37 0.042(3) 0.026(3) 0.026(3) 0.003(2) -0.007(2) -0.018(3)
C38 0.042(3) 0.042(4) 0.027(3) -0.006(3) 0.003(3) -0.028(3)
C39 0.026(3) 0.045(4) 0.025(3) -0.009(3) 0.004(2) -0.018(3)
C40 0.026(3) 0.030(3) 0.019(3) -0.006(2) -0.001(2) -0.014(2)
C41 0.024(3) 0.028(3) 0.023(3) -0.008(2) 0.006(2) -0.009(2)
C42 0.029(3) 0.036(3) 0.022(3) -0.014(2) 0.005(2) -0.010(2)
C43 0.043(3) 0.043(4) 0.033(3) -0.023(3) 0.010(3) -0.019(3)
C44 0.039(4) 0.031(3) 0.051(4) -0.016(3) 0.007(3) -0.002(3)
C45 0.026(3) 0.039(4) 0.057(4) -0.015(3) -0.001(3) 0.001(3)
C46 0.038(4) 0.070(5) 0.043(4) -0.023(4) -0.011(3) -0.023(4)
C47 0.026(3) 0.025(3) 0.031(3) -0.013(2) -0.012(2) 0.000(2)
C48 0.026(3) 0.027(3) 0.019(3) -0.008(2) -0.007(2) -0.003(2)
C49 0.025(3) 0.019(2) 0.020(3) -0.006(2) -0.004(2) -0.002(2)
C50 0.022(2) 0.017(2) 0.016(2) -0.0014(19) -0.0053(19) -0.0003(19)
C51 0.028(3) 0.032(3) 0.014(2) -0.005(2) 0.000(2) -0.003(2)
C52 0.024(3) 0.033(3) 0.023(3) -0.007(2) 0.002(2) -0.009(2)
C53 0.023(3) 0.032(3) 0.023(3) -0.005(2) -0.004(2) -0.012(2)
C54 0.020(2) 0.019(2) 0.018(2) -0.0041(19) -0.0027(19) -0.006(2)
C55 0.023(2) 0.016(2) 0.018(2) -0.0001(19) -0.005(2) -0.006(2)
C56 0.024(3) 0.022(3) 0.020(3) -0.006(2) -0.005(2) -0.006(2)
C57 0.029(3) 0.019(3) 0.022(3) -0.008(2) -0.008(2) -0.005(2)
C58 0.042(3) 0.039(3) 0.028(3) -0.014(3) -0.006(3) -0.016(3)
O2 0.032(2) 0.022(2) 0.037(2) -0.0056(17) -0.0020(17) 0.0001(17)
F7 0.040(3) 0.120(6) 0.089(5) -0.053(4) -0.023(3) -0.024(3)
F8 0.076(4) 0.058(4) 0.111(5) -0.036(3) -0.048(4) -0.019(3)
F9 0.111(7) 0.105(7) 0.063(4) 0.003(5) -0.061(4) -0.057(5)
F10 0.117(8) 0.056(6) 0.052(3) -0.021(5) -0.028(5) -0.042(5)
F11 0.071(3) 0.134(8) 0.045(5) -0.054(5) -0.001(4) -0.031(6)
F12 0.093(5) 0.068(3) 0.057(4) -0.036(3) -0.060(4) 0.033(4)
F7' 0.040(3) 0.120(6) 0.089(5) -0.053(4) -0.023(3) -0.024(3)
F8' 0.076(4) 0.058(4) 0.111(5) -0.036(3) -0.048(4) -0.019(3)
F9' 0.111(7) 0.105(7) 0.063(4) 0.003(5) -0.061(4) -0.057(5)
F10' 0.117(8) 0.056(6) 0.052(3) -0.021(5) -0.028(5) -0.042(5)
F11' 0.071(3) 0.134(8) 0.045(5) -0.054(5) -0.001(4) -0.031(6)
F12' 0.093(5) 0.068(3) 0.057(4) -0.036(3) -0.060(4) 0.033(4)
O3 0.051(3) 0.130(6) 0.069(4) -0.050(4) -0.004(3) -0.018(3)
C59 0.042(4) 0.082(6) 0.058(5) -0.031(4) 0.003(4) -0.023(4)
C60 0.221(16) 0.273(19) 0.112(10) -0.076(11) 0.037(10) -0.203(15)
C61 0.35(2) 0.167(14) 0.125(12) 0.049(10) -0.087(14) -0.182(16)
O4 0.099(6) 0.072(5) 0.199(9) 0.018(5) -0.070(6) -0.002(4)
C62 0.091(7) 0.093(7) 0.046(5) -0.005(5) -0.027(5) -0.038(6)
C63 0.174(14) 0.100(10) 0.147(12) -0.035(9) -0.046(10) -0.007(9)
C64 0.120(10) 0.237(17) 0.085(9) -0.003(9) -0.052(8) -0.065(11)
O5 0.047(3) 0.035(2) 0.045(3) -0.0089(19) -0.005(2) -0.018(2)
O6 0.028(2) 0.045(2) 0.034(2) -0.0120(19) -0.0016(17) -0.0158(18)
O7 0.179(9) 0.135(8) 0.185(10) -0.025(7) -0.058(8) -0.044(7)

loop_
_atom_type_symbol
_atom_type_description
_atom_type_scat_dispersion_real
_atom_type_scat_dispersion_imag
_atom_type_scat_source
C C 0.0033 0.0016 'International Tables Vol C Tables 4.2.6.8 and 6.1.1.4'
H H 0.0000 0.0000 'International Tables Vol C Tables 4.2.6.8 and 6.1.1.4'
N N 0.0061 0.0033 'International Tables Vol C Tables 4.2.6.8 and 6.1.1.4'
O O 0.0106 0.0060 'International Tables Vol C Tables 4.2.6.8 and 6.1.1.4'
F F 0.0171 0.0103 'International Tables Vol C Tables 4.2.6.8 and 6.1.1.4'
Os Os -1.2165 7.6030 'International Tables Vol C Tables 4.2.6.8 and 6.1.1.4'

loop_
_geom_angle_atom_site_label_1
_geom_angle_atom_site_label_2
_geom_angle_atom_site_label_3
_geom_angle
_geom_angle_site_symmetry_1
_geom_angle_site_symmetry_3
C1 Os1 N6 91.20(18) . .
C1 Os1 N5 95.00(18) . .
N6 Os1 N5 78.25(16) . .
C1 Os1 N7 88.52(19) . .
N6 Os1 N7 78.32(16) . .
N5 Os1 N7 156.36(16) . .
C1 Os1 N2 101.15(17) . .
N6 Os1 N2 167.28(15) . .
N5 Os1 N2 103.43(15) . .
N7 Os1 N2 98.77(15) . .
C1 Os1 N1 177.18(18) . .
N6 Os1 N1 90.02(15) . .
N5 Os1 N1 87.74(15) . .
N7 Os1 N1 89.24(15) . .
N2 Os1 N1 77.50(15) . .
C2 N1 C6 118.9(4) . .
C2 N1 Os1 125.5(3) . .
C6 N1 Os1 115.5(3) . .
C11 N2 C7 116.6(4) . .
C11 N2 Os1 128.0(3) . .
C7 N2 Os1 115.0(3) . .
C12 N3 C16 117.3(5) . .
N5 N4 C18 105.2(4) . .
N4 N5 C20 110.2(4) . .
N4 N5 Os1 135.5(3) . .
C20 N5 Os1 114.4(3) . .
C25 N6 C21 121.9(4) . .
C25 N6 Os1 118.8(3) . .
C21 N6 Os1 118.8(3) . .
N8 N7 C26 109.8(4) . .
N8 N7 Os1 135.6(3) . .
C26 N7 Os1 114.3(3) . .
N7 N8 C28 106.0(4) . .
O1 C1 Os1 174.4(4) . .
N1 C2 C3 122.6(5) . .
C4 C3 C2 118.5(5) . .
C5 C4 C3 119.9(5) . .
C4 C5 C6 119.0(5) . .
N1 C6 C5 121.0(5) . .
N1 C6 C7 115.3(4) . .
C5 C6 C7 123.7(5) . .
N2 C7 C8 122.6(4) . .
N2 C7 C6 115.5(4) . .
C8 C7 C6 121.8(4) . .
C9 C8 C7 120.0(5) . .
C8 C9 C10 118.1(5) . .
C9 C10 C11 120.6(5) . .
N2 C11 C10 121.8(4) . .
N2 C11 C12 119.1(4) . .
C10 C11 C12 119.0(4) . .
N3 C12 C13 123.2(5) . .
N3 C12 C11 116.0(4) . .
C13 C12 C11 120.6(4) . .
C14 C13 C12 118.4(5) . .
C13 C14 C15 119.3(5) . .
C16 C15 C14 118.8(5) . .
N3 C16 C15 122.9(5) . .
F1 C17 F2 106.4(4) . .
F1 C17 F3 105.4(4) . .
F2 C17 F3 106.1(4) . .
F1 C17 C18 113.7(4) . .
F2 C17 C18 111.1(4) . .
F3 C17 C18 113.6(4) . .
N4 C18 C19 112.6(4) . .
N4 C18 C17 118.9(5) . .
C19 C18 C17 128.5(5) . .
C18 C19 C20 103.4(4) . .
N5 C20 C19 108.5(4) . .
N5 C20 C21 116.4(4) . .
C19 C20 C21 135.0(5) . .
N6 C21 C22 119.1(5) . .
N6 C21 C20 112.1(4) . .
C22 C21 C20 128.8(5) . .
C23 C22 C21 119.1(5) . .
C22 C23 C24 120.6(5) . .
C25 C24 C23 119.1(5) . .
N6 C25 C24 120.0(5) . .
N6 C25 C26 112.1(4) . .
C24 C25 C26 127.9(5) . .
N7 C26 C27 108.8(4) . .
N7 C26 C25 116.3(4) . .
C27 C26 C25 134.8(5) . .
C26 C27 C28 103.6(4) . .
N8 C28 C27 111.7(4) . .
N8 C28 C29 119.5(5) . .
C27 C28 C29 128.6(5) . .
F6 C29 F5 107.8(5) . .
F6 C29 F4 105.3(5) . .
F5 C29 F4 105.5(5) . .
F6 C29 C28 113.1(5) . .
F5 C29 C28 111.7(5) . .
F4 C29 C28 113.0(5) . .
C30 Os2 N14 93.12(18) . .
C30 Os2 N13 90.71(18) . .
N14 Os2 N13 78.26(15) . .
C30 Os2 N15 92.93(18) . .
N14 Os2 N15 78.38(15) . .
N13 Os2 N15 156.51(15) . .
C30 Os2 N10 101.19(18) . .
N14 Os2 N10 165.50(15) . .
N13 Os2 N10 99.03(15) . .
N15 Os2 N10 103.00(15) . .
C30 Os2 N9 176.72(18) . .
N14 Os2 N9 87.93(15) . .
N13 Os2 N9 86.46(15) . .
N15 Os2 N9 90.33(15) . .
N10 Os2 N9 77.65(15) . .
C31 N9 C35 118.4(4) . .
C31 N9 Os2 126.2(3) . .
C35 N9 Os2 115.0(3) . .
C40 N10 C36 117.4(4) . .
C40 N10 Os2 127.9(3) . .
C36 N10 Os2 114.5(3) . .
C45 N11 C41 117.1(5) . .
N13 N12 C47 105.1(4) . .
N12 N13 C49 109.8(4) . .
N12 N13 Os2 135.6(3) . .
C49 N13 Os2 114.4(3) . .
C50 N14 C54 121.9(4) . .
C50 N14 Os2 117.8(3) . .
C54 N14 Os2 118.2(3) . .
N16 N15 C55 110.1(4) . .
N16 N15 Os2 136.4(3) . .
C55 N15 Os2 113.3(3) . .
C57 N16 N15 105.8(4) . .
O2 C30 Os2 174.6(4) . .
N9 C31 C32 122.7(5) . .
C33 C32 C31 118.7(5) . .
C32 C33 C34 119.4(5) . .
C33 C34 C35 119.9(5) . .
N9 C35 C34 120.8(5) . .
N9 C35 C36 115.2(4) . .
C34 C35 C36 123.9(5) . .
N10 C36 C37 122.0(5) . .
N10 C36 C35 116.6(4) . .
C37 C36 C35 121.4(5) . .
C38 C37 C36 120.1(5) . .
C39 C38 C37 117.9(5) . .
C38 C39 C40 120.5(5) . .
N10 C40 C39 121.9(5) . .
N10 C40 C41 120.7(4) . .
C39 C40 C41 117.3(5) . .
N11 C41 C42 123.5(5) . .
N11 C41 C40 116.5(5) . .
C42 C41 C40 119.8(5) . .
C43 C42 C41 118.1(5) . .
C44 C43 C42 119.2(6) . .
C43 C44 C45 118.6(6) . .
N11 C45 C44 123.5(6) . .
F8' C46 F9 127.1(8) . .
F8' C46 F9' 115.0(11) . .
F9 C46 F9' 43.2(7) . .
F8' C46 F7 41.5(7) . .
F9 C46 F7 111.9(8) . .
F9' C46 F7 134.9(8) . .
F8' C46 F8 57.9(8) . .
F9 C46 F8 102.6(7) . .
F9' C46 F8 64.8(8) . .
F7 C46 F8 98.0(7) . .
F8' C46 F7' 104.9(10) . .
F9 C46 F7' 56.3(7) . .
F9' C46 F7' 99.2(9) . .
F7 C46 F7' 66.5(7) . .
F8 C46 F7' 140.0(7) . .
F8' C46 C47 116.9(8) . .
F9 C46 C47 116.0(6) . .
F9' C46 C47 110.1(8) . .
F7 C46 C47 114.9(6) . .
F8 C46 C47 111.1(6) . .
F7' C46 C47 108.9(7) . .
N12 C47 C48 112.5(4) . .
N12 C47 C46 119.4(5) . .
C48 C47 C46 128.0(5) . .
C49 C48 C47 103.4(4) . .
N13 C49 C48 109.2(4) . .
N13 C49 C50 115.6(4) . .
C48 C49 C50 135.2(5) . .
N14 C50 C51 119.8(4) . .
N14 C50 C49 112.9(4) . .
C51 C50 C49 127.0(5) . .
C52 C51 C50 118.1(5) . .
C53 C52 C51 122.2(5) . .
C52 C53 C54 117.7(5) . .
N14 C54 C53 120.4(4) . .
N14 C54 C55 112.2(4) . .
C53 C54 C55 127.2(4) . .
N15 C55 C56 108.2(4) . .
N15 C55 C54 116.7(4) . .
C56 C55 C54 135.0(4) . .
C55 C56 C57 103.2(4) . .
N16 C57 C56 112.7(4) . .
N16 C57 C58 120.0(5) . .
C56 C57 C58 127.3(5) . .
F10' C58 F12' 114.0(11) . .
F10' C58 F11 126.9(10) . .
F12' C58 F11 60.9(7) . .
F10' C58 F10 31.4(8) . .
F12' C58 F10 130.3(8) . .
F11 C58 F10 107.1(7) . .
F10' C58 F12 75.0(9) . .
F12' C58 F12 46.8(7) . .
F11 C58 F12 104.5(7) . .
F10 C58 F12 103.6(7) . .
F10' C58 F11' 101.6(10) . .
F12' C58 F11' 98.8(9) . .
F11 C58 F11' 40.1(7) . .
F10 C58 F11' 72.8(8) . .
F12 C58 F11' 132.8(8) . .
F10' C58 C57 113.7(10) . .
F12' C58 C57 115.4(7) . .
F11 C58 C57 114.6(6) . .
F10 C58 C57 113.1(6) . .
F12 C58 C57 112.9(5) . .
F11' C58 C57 111.3(8) . .
O3 C59 C61 125.6(9) . .
O3 C59 C60 119.3(9) . .
C61 C59 C60 114.4(10) . .
O4 C62 C64 134.3(11) . .
O4 C62 C63 115.7(10) . .
C64 C62 C63 109.6(11) . .

loop_
_geom_bond_atom_site_label_1
_geom_bond_atom_site_label_2
_geom_bond_distance
_geom_bond_site_symmetry_2
Os1 C1 1.852(5) .
Os1 N6 2.020(4) .
Os1 N5 2.068(4) .
Os1 N7 2.072(4) .
Os1 N2 2.102(4) .
Os1 N1 2.133(4) .
N1 C2 1.337(6) .
N1 C6 1.349(6) .
N2 C11 1.362(6) .
N2 C7 1.375(6) .
N3 C12 1.334(6) .
N3 C16 1.346(7) .
N4 N5 1.343(5) .
N4 C18 1.356(6) .
N5 C20 1.371(6) .
N6 C25 1.358(6) .
N6 C21 1.363(6) .
N7 N8 1.341(5) .
N7 C26 1.368(6) .
N8 C28 1.352(6) .
C1 O1 1.152(6) .
C2 C3 1.376(7) .
C3 C4 1.373(8) .
C4 C5 1.373(7) .
C5 C6 1.392(7) .
C6 C7 1.479(7) .
C7 C8 1.383(7) .
C8 C9 1.372(7) .
C9 C10 1.379(7) .
C10 C11 1.390(6) .
C11 C12 1.482(7) .
C12 C13 1.390(7) .
C13 C14 1.370(7) .
C14 C15 1.380(8) .
C15 C16 1.378(8) .
C17 F1 1.332(6) .
C17 F2 1.339(6) .
C17 F3 1.341(6) .
C17 C18 1.479(7) .
C18 C19 1.380(7) .
C19 C20 1.388(7) .
C20 C21 1.457(7) .
C21 C22 1.391(7) .
C22 C23 1.379(7) .
C23 C24 1.390(7) .
C24 C25 1.372(7) .
C25 C26 1.465(7) .
C26 C27 1.382(7) .
C27 C28 1.388(7) .
C28 C29 1.481(7) .
C29 F6 1.319(7) .
C29 F5 1.326(7) .
C29 F4 1.330(7) .
Os2 C30 1.851(5) .
Os2 N14 2.022(4) .
Os2 N13 2.073(4) .
Os2 N15 2.082(4) .
Os2 N10 2.105(4) .
Os2 N9 2.134(4) .
N9 C31 1.347(6) .
N9 C35 1.352(6) .
N10 C40 1.351(6) .
N10 C36 1.371(6) .
N11 C45 1.331(7) .
N11 C41 1.342(7) .
N12 N13 1.349(5) .
N12 C47 1.350(6) .
N13 C49 1.363(6) .
N14 C50 1.353(6) .
N14 C54 1.358(6) .
N15 N16 1.342(5) .
N15 C55 1.374(6) .
N16 C57 1.337(6) .
C30 O2 1.158(6) .
C31 C32 1.381(7) .
C32 C33 1.363(8) .
C33 C34 1.378(8) .
C34 C35 1.385(7) .
C35 C36 1.468(7) .
C36 C37 1.390(7) .
C37 C38 1.377(8) .
C38 C39 1.377(8) .
C39 C40 1.392(7) .
C40 C41 1.485(7) .
C41 C42 1.390(7) .
C42 C43 1.383(8) .
C43 C44 1.373(9) .
C44 C45 1.389(9) .
C46 F8' 1.225(15) .
C46 F9 1.292(10) .
C46 F9' 1.325(18) .
C46 F7 1.331(10) .
C46 F8 1.393(10) .
C46 F7' 1.402(15) .
C46 C47 1.470(7) .
C47 C48 1.380(7) .
C48 C49 1.373(7) .
C49 C50 1.459(7) .
C50 C51 1.391(7) .
C51 C52 1.386(7) .
C52 C53 1.377(7) .
C53 C54 1.390(7) .
C54 C55 1.449(7) .
C55 C56 1.388(6) .
C56 C57 1.390(7) .
C57 C58 1.467(7) .
C58 F10' 1.273(19) .
C58 F12' 1.273(14) .
C58 F11 1.319(10) .
C58 F10 1.350(11) .
C58 F12 1.363(9) .
C58 F11' 1.378(17) .
O3 C59 1.181(9) .
C59 C61 1.414(13) .
C59 C60 1.461(12) .
O4 C62 1.120(10) .
C62 C64 1.413(13) .
C62 C63 1.539(14) .

loop_
_geom_hbond_atom_site_label_D
_geom_hbond_atom_site_label_H
_geom_hbond_atom_site_label_A
_geom_hbond_distance_DH
_geom_hbond_distance_HA
_geom_hbond_distance_DA
_geom_hbond_angle_DHA
_geom_hbond_site_symmetry_A
O5 H5A N8 0.85 2.09 2.926(6) 170.9 .
O5 H5B N3 0.84 2.11 2.932(6) 167.9 .
O6 H6A N11 0.85 2.11 2.956(6) 172.6 .
O6 H6B N12 0.84 2.09 2.898(6) 163.4 .
O7 H7A O4 0.99 2.15 3.115(14) 164.5 .
O7 H7B N16 0.92 2.09 2.954(10) 156.5 .
